data_4333614
loop_
_publ_author_name
'Anton O. Oliynyk'
'Yaroslava F. Lomnytska'
'Mariya V. Dzevenko'
'Stanislav S. Stoyko'
'Arthur Mar'

_publ_contact_author_address
; Department of Chemistry
  University of Alberta
  Edmonton, AB
  Canada  T6G 2G2
;
_publ_contact_author_email arthur.mar@ualberta.ca
_publ_contact_author_fax '(780) 492-8231'
_publ_contact_author_name 'Dr. Arthur Mar'
_publ_contact_author_phone '(780) 492-5592'
_publ_section_title
;
 Phase Equilibria in the Mo-Fe-P System at 800 \% C and Structure of
 Ternary Phosphide (Mo1-xFex)3P (0.10 <=x<= 0.15)
;
_journal_name_full 'Inorganic Chemistry'
_journal_page_first 983
_journal_page_last 991
_journal_paper_doi 10.1021/ic302243p
_journal_volume 52
_journal_year 2013
_chemical_formula_structural 'Mo3 P'
_chemical_formula_sum 'Mo3 P'
_chemical_formula_weight 318.79
_chemical_name_common 'molybdenum phosphide (1/3)'
_chemical_name_systematic 'molybdenum phosphide (1/3)'
_space_group_IT_number 121
_symmetry_cell_setting tetragonal
_symmetry_space_group_name_Hall 'I -4 2'
_symmetry_space_group_name_H-M 'I -4 2 m'
_atom_sites_solution_primary direct
_atom_sites_solution_secondary difmap
_audit_creation_method SHELXL-97
_cell_angle_alpha 90.00
_cell_angle_beta 90.00
_cell_angle_gamma 90.00
_cell_formula_units_Z 8
_cell_length_a 9.7925(11)
_cell_length_b 9.7925(11)
_cell_length_c 4.8246(6)
_cell_measurement_reflns_used 2580
_cell_measurement_temperature 173(2)
_cell_measurement_theta_max 33.13
_cell_measurement_theta_min 5.89
_cell_volume 462.65(9)
_computing_cell_refinement 'Bruker SAINT 7.06A (Bruker, 2004)'
_computing_data_collection 'Bruker SMART 5.054 (Bruker, 1999)'
_computing_data_reduction 'Bruker SAINT 7.06A'
_computing_molecular_graphics 'ATOMS 5.1 (Dowty, 1999)'
_computing_publication_material 'Bruker SHELXTL 6.12'
_computing_structure_refinement 'Bruker SHELXTL 6.12'
_computing_structure_solution 'Bruker SHELXTL 6.12'
_diffrn_ambient_temperature 173(2)
_diffrn_measured_fraction_theta_full 1.000
_diffrn_measured_fraction_theta_max 1.000
_diffrn_measurement_device_type 'Bruker D8/SMART APEX II CCD'
_diffrn_measurement_method '\w scans'
_diffrn_radiation_monochromator graphite
_diffrn_radiation_source 'fine-focus sealed tube'
_diffrn_radiation_type MoK\a
_diffrn_radiation_wavelength 0.71073
_diffrn_reflns_av_R_equivalents 0.0262
_diffrn_reflns_av_sigmaI/netI 0.0146
_diffrn_reflns_limit_h_max 14
_diffrn_reflns_limit_h_min -14
_diffrn_reflns_limit_k_max 15
_diffrn_reflns_limit_k_min -14
_diffrn_reflns_limit_l_max 7
_diffrn_reflns_limit_l_min -7
_diffrn_reflns_number 3388
_diffrn_reflns_theta_full 33.13
_diffrn_reflns_theta_max 33.13
_diffrn_reflns_theta_min 2.94
_diffrn_standards_number 0
_exptl_absorpt_coefficient_mu 16.272
_exptl_absorpt_correction_T_max 0.7717
_exptl_absorpt_correction_T_min 0.6320
_exptl_absorpt_correction_type numerical
_exptl_absorpt_process_details 'Bruker SHELXTL 6.12 (Sheldrick, 2001)'
_exptl_crystal_colour black
_exptl_crystal_density_diffrn 9.154
_exptl_crystal_description prism
_exptl_crystal_F_000 1128
_exptl_crystal_size_max 0.06
_exptl_crystal_size_mid 0.04
_exptl_crystal_size_min 0.03
_refine_diff_density_max 0.893
_refine_diff_density_min -0.759
_refine_diff_density_rms 0.227
_refine_ls_abs_structure_details 'Flack H D (1983), Acta Cryst. A39, 876-881'
_refine_ls_abs_structure_Flack -0.1(2)
_refine_ls_extinction_coef 0.00095(10)
_refine_ls_extinction_expression Fc^*^=kFc[1+0.001xFc^2^\l^3^/sin(2\q)]^-1/4^
_refine_ls_extinction_method SHELXL
_refine_ls_goodness_of_fit_ref 1.133
_refine_ls_matrix_type full
_refine_ls_number_parameters 24
_refine_ls_number_reflns 476
_refine_ls_number_restraints 0
_refine_ls_restrained_S_all 1.133
_refine_ls_R_factor_all 0.0158
_refine_ls_R_factor_gt 0.0149
_refine_ls_shift/su_max 0.001
_refine_ls_shift/su_mean 0.000
_refine_ls_structure_factor_coef Fsqd
_refine_ls_weighting_details 'calc w=1/[\s^2^(Fo^2^)+(0.0126P)^2^+3.2339P] where P=(Fo^2^+2Fc^2^)/3'
_refine_ls_weighting_scheme calc
_refine_ls_wR_factor_gt 0.0308
_refine_ls_wR_factor_ref 0.0312
_reflns_number_gt 461
_reflns_number_total 476
_reflns_threshold_expression I>2\s(I)
_cod_data_source_file ic302243p_si_002_2.cif
_cod_data_source_block Mo3P-lt
_cod_database_code 4333614

loop_
_symmetry_equiv_pos_as_xyz
'x, y, z'
'-x, -y, z'
'y, -x, -z'
'-y, x, -z'
'-x, y, -z'
'x, -y, -z'
'-y, -x, z'
'y, x, z'
'x+1/2, y+1/2, z+1/2'
'-x+1/2, -y+1/2, z+1/2'
'y+1/2, -x+1/2, -z+1/2'
'-y+1/2, x+1/2, -z+1/2'
'-x+1/2, y+1/2, -z+1/2'
'x+1/2, -y+1/2, -z+1/2'
'-y+1/2, -x+1/2, z+1/2'
'y+1/2, x+1/2, z+1/2'

loop_
_atom_site_label
_atom_site_type_symbol
_atom_site_fract_x
_atom_site_fract_y
_atom_site_fract_z
_atom_site_U_iso_or_equiv
_atom_site_adp_type
_atom_site_occupancy
_atom_site_symmetry_multiplicity
_atom_site_calc_flag
_atom_site_refinement_flags
Mo1 Mo 0.09256(3) 0.09256(3) 0.26622(10) 0.00317(10) Uani 1 2 d S
Mo2 Mo 0.29874(3) 0.29874(3) 0.26637(10) 0.00323(10) Uani 1 2 d S
Mo3 Mo 0.35500(4) 0.0000 0.5000 0.00292(10) Uani 1 2 d S
P P 0.29134(13) 0.0000 0.0000 0.0035(2) Uani 1 2 d S

loop_
_atom_site_aniso_label
_atom_site_aniso_U_11
_atom_site_aniso_U_22
_atom_site_aniso_U_33
_atom_site_aniso_U_23
_atom_site_aniso_U_13
_atom_site_aniso_U_12
Mo1 0.00304(12) 0.00304(12) 0.00344(19) 0.00001(12) 0.00001(12) 0.00001(13)
Mo2 0.00342(12) 0.00342(12) 0.00286(18) -0.00023(11) -0.00023(11) 0.00007(14)
Mo3 0.00296(18) 0.00324(18) 0.00255(17) -0.00014(19) 0.000 0.000
P 0.0023(5) 0.0049(5) 0.0031(5) -0.0004(6) 0.000 0.000

loop_
_atom_type_symbol
_atom_type_description
_atom_type_scat_dispersion_real
_atom_type_scat_dispersion_imag
_atom_type_scat_source
P P 0.1023 0.0942 'International Tables Vol C Tables 4.2.6.8 and 6.1.1.4'
Mo Mo -1.6832 0.6857 'International Tables Vol C Tables 4.2.6.8 and 6.1.1.4'

loop_
_geom_angle_atom_site_label_1
_geom_angle_atom_site_label_2
_geom_angle_atom_site_label_3
_geom_angle
_geom_angle_site_symmetry_1
_geom_angle_site_symmetry_3
P Mo1 P 107.46(2) 4 .
P Mo1 Mo1 107.096(17) 4 2
P Mo1 Mo1 107.096(17) . 2
P Mo1 Mo2 53.763(10) 4 10_554
P Mo1 Mo2 53.763(10) . 10_554
Mo1 Mo1 Mo2 121.974(13) 2 10_554
P Mo1 Mo2 106.26(2) 4 10
P Mo1 Mo2 106.26(2) . 10
Mo1 Mo1 Mo2 121.958(14) 2 10
Mo2 Mo1 Mo2 116.07(2) 10_554 10
P Mo1 Mo2 72.911(18) 4 .
P Mo1 Mo2 72.911(18) . .
Mo1 Mo1 Mo2 179.986(16) 2 .
Mo2 Mo1 Mo2 58.041(13) 10_554 .
Mo2 Mo1 Mo2 58.027(13) 10 .
P Mo1 Mo1 99.976(12) 4 4_556
P Mo1 Mo1 152.559(16) . 4_556
Mo1 Mo1 Mo1 63.709(10) 2 4_556
Mo2 Mo1 Mo1 153.610(8) 10_554 4_556
Mo2 Mo1 Mo1 64.729(19) 10 4_556
Mo2 Mo1 Mo1 116.279(19) . 4_556
P Mo1 Mo1 152.559(16) 4 3_556
P Mo1 Mo1 99.976(12) . 3_556
Mo1 Mo1 Mo1 63.709(10) 2 3_556
Mo2 Mo1 Mo1 153.610(8) 10_554 3_556
Mo2 Mo1 Mo1 64.729(19) 10 3_556
Mo2 Mo1 Mo1 116.279(19) . 3_556
Mo1 Mo1 Mo1 52.583(19) 4_556 3_556
P Mo1 Mo3 53.634(17) 4 4_556
P Mo1 Mo3 138.68(2) . 4_556
Mo1 Mo1 Mo3 113.507(8) 2 4_556
Mo2 Mo1 Mo3 96.500(13) 10_554 4_556
Mo2 Mo1 Mo3 57.617(8) 10 4_556
Mo2 Mo1 Mo3 66.487(9) . 4_556
Mo1 Mo1 Mo3 60.620(10) 4_556 4_556
Mo1 Mo1 Mo3 104.34(2) 3_556 4_556
P Mo1 Mo3 138.68(2) 4 .
P Mo1 Mo3 53.634(17) . .
Mo1 Mo1 Mo3 113.507(8) 2 .
Mo2 Mo1 Mo3 96.500(13) 10_554 .
Mo2 Mo1 Mo3 57.617(8) 10 .
Mo2 Mo1 Mo3 66.487(9) . .
Mo1 Mo1 Mo3 104.34(2) 4_556 .
Mo1 Mo1 Mo3 60.620(10) 3_556 .
Mo3 Mo1 Mo3 112.913(15) 4_556 .
P Mo1 Mo2 50.568(9) 4 11_455
P Mo1 Mo2 145.89(3) . 11_455
Mo1 Mo1 Mo2 65.337(8) 2 11_455
Mo2 Mo1 Mo2 100.226(12) 10_554 11_455
Mo2 Mo1 Mo2 105.326(11) 10 11_455
Mo2 Mo1 Mo2 114.664(8) . 11_455
Mo1 Mo1 Mo2 56.852(14) 4_556 11_455
Mo1 Mo1 Mo2 104.891(13) 3_556 11_455
Mo3 Mo1 Mo2 55.234(6) 4_556 11_455
Mo3 Mo1 Mo2 160.43(2) . 11_455
P Mo1 Mo2 145.89(3) 4 12_545
P Mo1 Mo2 50.568(9) . 12_545
Mo1 Mo1 Mo2 65.337(8) 2 12_545
Mo2 Mo1 Mo2 100.226(12) 10_554 12_545
Mo2 Mo1 Mo2 105.326(11) 10 12_545
Mo2 Mo1 Mo2 114.664(8) . 12_545
Mo1 Mo1 Mo2 104.891(13) 4_556 12_545
Mo1 Mo1 Mo2 56.852(14) 3_556 12_545
Mo3 Mo1 Mo2 160.43(2) 4_556 12_545
Mo3 Mo1 Mo2 55.234(6) . 12_545
Mo2 Mo1 Mo2 130.280(16) 11_455 12_545
P Mo2 P 111.84(5) 11 10
P Mo2 Mo2 123.93(2) 11 10_554
P Mo2 Mo2 123.93(2) 10 10_554
P Mo2 Mo2 75.554(14) 11 10
P Mo2 Mo2 75.554(13) 10 10
Mo2 Mo2 Mo2 121.53(3) 10_554 10
P Mo2 Mo3 56.414(15) 11 11
P Mo2 Mo3 154.76(3) 10 11
Mo2 Mo2 Mo3 69.881(9) 10_554 11
Mo2 Mo2 Mo3 117.324(12) 10 11
P Mo2 Mo3 154.76(3) 11 10_554
P Mo2 Mo3 56.414(14) 10 10_554
Mo2 Mo2 Mo3 69.881(9) 10_554 10_554
Mo2 Mo2 Mo3 117.324(12) 10 10_554
Mo3 Mo2 Mo3 123.29(2) 11 10_554
P Mo2 Mo1 55.95(2) 11 10
P Mo2 Mo1 55.95(2) 10 10
Mo2 Mo2 Mo1 177.26(3) 10_554 10
Mo2 Mo2 Mo1 61.207(15) 10 10
Mo3 Mo2 Mo1 109.142(11) 11 10
Mo3 Mo2 Mo1 109.142(11) 10_554 10
P Mo2 Mo1 103.023(17) 11 10_554
P Mo2 Mo1 103.023(17) 10 10_554
Mo2 Mo2 Mo1 61.191(16) 10_554 10_554
Mo2 Mo2 Mo1 177.28(3) 10 10_554
Mo3 Mo2 Mo1 63.082(11) 11 10_554
Mo3 Mo2 Mo1 63.082(11) 10_554 10_554
Mo1 Mo2 Mo1 116.07(2) 10 10_554
P Mo2 Mo1 108.43(3) 11 .
P Mo2 Mo1 108.43(3) 10 .
Mo2 Mo2 Mo1 60.75(2) 10_554 .
Mo2 Mo2 Mo1 60.78(2) 10 .
Mo3 Mo2 Mo1 96.759(12) 11 .
Mo3 Mo2 Mo1 96.759(12) 10_554 .
Mo1 Mo2 Mo1 121.99(2) 10 .
Mo1 Mo2 Mo1 121.94(2) 10_554 .
P Mo2 Mo1 52.51(2) 11 11
P Mo2 Mo1 94.73(3) 10 11
Mo2 Mo2 Mo1 113.480(19) 10_554 11
Mo2 Mo2 Mo1 119.196(18) 10 11
Mo3 Mo2 Mo1 60.155(11) 11 11
Mo3 Mo2 Mo1 103.696(17) 10_554 11
Mo1 Mo2 Mo1 64.086(18) 10 11
Mo1 Mo2 Mo1 58.420(18) 10_554 11
Mo1 Mo2 Mo1 155.138(8) . 11
P Mo2 Mo1 94.73(3) 11 12
P Mo2 Mo1 52.51(2) 10 12
Mo2 Mo2 Mo1 113.480(19) 10_554 12
Mo2 Mo2 Mo1 119.196(18) 10 12
Mo3 Mo2 Mo1 103.696(17) 11 12
Mo3 Mo2 Mo1 60.155(11) 10_554 12
Mo1 Mo2 Mo1 64.086(18) 10 12
Mo1 Mo2 Mo1 58.420(18) 10_554 12
Mo1 Mo2 Mo1 155.138(8) . 12
Mo1 Mo2 Mo1 49.325(16) 11 12
P Mo2 Mo3 129.97(2) 11 4_556
P Mo2 Mo3 50.45(3) 10 4_556
Mo2 Mo2 Mo3 92.946(17) 10_554 4_556
Mo2 Mo2 Mo3 55.485(11) 10 4_556
Mo3 Mo2 Mo3 154.776(16) 11 4_556
Mo3 Mo2 Mo3 62.966(13) 10_554 4_556
Mo1 Mo2 Mo3 88.793(14) 10 4_556
Mo1 Mo2 Mo3 125.425(10) 10_554 4_556
Mo1 Mo2 Mo3 58.169(11) . 4_556
Mo1 Mo2 Mo3 144.983(16) 11 4_556
Mo1 Mo2 Mo3 100.050(12) 12 4_556
P Mo3 P 110.41(3) 11 12_545
P Mo3 P 98.208(12) 11 .
P Mo3 P 98.208(12) 12_545 .
P Mo3 P 98.208(12) 11 1_556
P Mo3 P 98.208(12) 12_545 1_556
P Mo3 P 151.02(6) . 1_556
P Mo3 Mo2 152.495(10) 11 12_545
P Mo3 Mo2 74.227(17) 12_545 12_545
P Mo3 Mo2 54.528(17) . 12_545
P Mo3 Mo2 108.10(2) 1_556 12_545
P Mo3 Mo2 74.227(17) 11 10
P Mo3 Mo2 152.495(10) 12_545 10
P Mo3 Mo2 108.10(2) . 10
P Mo3 Mo2 54.528(17) 1_556 10
Mo2 Mo3 Mo2 114.77(2) 12_545 10
P Mo3 Mo3 55.203(17) 11 2_655
P Mo3 Mo3 55.203(17) 12_545 2_655
P Mo3 Mo3 104.49(3) . 2_655
P Mo3 Mo3 104.49(3) 1_556 2_655
Mo2 Mo3 Mo3 122.614(11) 12_545 2_655
Mo2 Mo3 Mo3 122.614(11) 10 2_655
P Mo3 Mo1 104.177(17) 11 .
P Mo3 Mo1 138.559(16) 12_545 .
P Mo3 Mo1 53.97(3) . .
P Mo3 Mo1 98.76(3) 1_556 .
Mo2 Mo3 Mo1 64.611(13) 12_545 .
Mo2 Mo3 Mo1 59.301(15) 10 .
Mo3 Mo3 Mo1 150.620(10) 2_655 .
P Mo3 Mo1 138.559(16) 11 3_556
P Mo3 Mo1 104.177(17) 12_545 3_556
P Mo3 Mo1 98.76(3) . 3_556
P Mo3 Mo1 53.97(3) 1_556 3_556
Mo2 Mo3 Mo1 59.301(15) 12_545 3_556
Mo2 Mo3 Mo1 64.611(13) 10 3_556
Mo3 Mo3 Mo1 150.620(10) 2_655 3_556
Mo1 Mo3 Mo1 58.76(2) . 3_556
P Mo3 Mo3 50.974(10) 11 11_556
P Mo3 Mo3 96.507(11) 12_545 11_556
P Mo3 Mo3 149.014(17) . 11_556
P Mo3 Mo3 50.88(2) 1_556 11_556
Mo2 Mo3 Mo3 156.438(13) 12_545 11_556
Mo2 Mo3 Mo3 64.597(11) 10 11_556
Mo3 Mo3 Mo3 63.102(6) 2_655 11_556
Mo1 Mo3 Mo3 123.305(8) . 11_556
Mo1 Mo3 Mo3 103.847(12) 3_556 11_556
P Mo3 Mo3 96.507(11) 11 12_546
P Mo3 Mo3 50.974(10) 12_545 12_546
P Mo3 Mo3 149.014(17) . 12_546
P Mo3 Mo3 50.88(2) 1_556 12_546
Mo2 Mo3 Mo3 106.155(11) 12_545 12_546
Mo2 Mo3 Mo3 102.088(13) 10 12_546
Mo3 Mo3 Mo3 63.102(6) 2_655 12_546
Mo1 Mo3 Mo3 145.807(13) . 12_546
Mo1 Mo3 Mo3 87.780(11) 3_556 12_546
Mo3 Mo3 Mo3 53.795(12) 11_556 12_546
P Mo3 Mo3 96.507(11) 11 12_545
P Mo3 Mo3 50.974(10) 12_545 12_545
P Mo3 Mo3 50.88(2) . 12_545
P Mo3 Mo3 149.014(17) 1_556 12_545
Mo2 Mo3 Mo3 64.597(10) 12_545 12_545
Mo2 Mo3 Mo3 156.438(13) 10 12_545
Mo3 Mo3 Mo3 63.103(6) 2_655 12_545
Mo1 Mo3 Mo3 103.847(12) . 12_545
Mo1 Mo3 Mo3 123.305(8) 3_556 12_545
Mo3 Mo3 Mo3 126.205(11) 11_556 12_545
Mo3 Mo3 Mo3 100.448(19) 12_546 12_545
Mo2 P Mo2 137.53(6) 12_545 10_554
Mo2 P Mo3 139.39(4) 12_545 11
Mo2 P Mo3 80.541(17) 10_554 11
Mo2 P Mo3 80.541(17) 12_545 12_545
Mo2 P Mo3 139.39(4) 10_554 12_545
Mo3 P Mo3 69.59(3) 11 12_545
Mo2 P Mo3 69.057(12) 12_545 .
Mo2 P Mo3 122.592(13) 10_554 .
Mo3 P Mo3 78.14(3) 11 .
Mo3 P Mo3 78.14(3) 12_545 .
Mo2 P Mo3 122.592(13) 12_545 1_554
Mo2 P Mo3 69.057(12) 10_554 1_554
Mo3 P Mo3 78.14(3) 11 1_554
Mo3 P Mo3 78.14(3) 12_545 1_554
Mo3 P Mo3 151.02(6) . 1_554
Mo2 P Mo1 70.29(3) 12_545 3
Mo2 P Mo1 76.93(3) 10_554 3
Mo3 P Mo1 147.735(11) 11 3
Mo3 P Mo1 115.604(11) 12_545 3
Mo3 P Mo1 133.76(4) . 3
Mo3 P Mo1 72.399(17) 1_554 3
Mo2 P Mo1 76.93(3) 12_545 .
Mo2 P Mo1 70.29(3) 10_554 .
Mo3 P Mo1 115.604(11) 11 .
Mo3 P Mo1 147.735(11) 12_545 .
Mo3 P Mo1 72.399(17) . .
Mo3 P Mo1 133.76(4) 1_554 .
Mo1 P Mo1 77.85(4) 3 .

loop_
_geom_bond_atom_site_label_1
_geom_bond_atom_site_label_2
_geom_bond_distance
_geom_bond_site_symmetry_2
Mo1 P 2.5021(10) 4
Mo1 P 2.5021(10) .
Mo1 Mo1 2.5636(9) 2
Mo1 Mo2 2.8429(7) 10_554
Mo1 Mo2 2.8441(7) 10
Mo1 Mo2 2.8554(7) .
Mo1 Mo1 2.8938(9) 4_556
Mo1 Mo1 2.8938(9) 3_556
Mo1 Mo3 2.9493(5) 4_556
Mo1 Mo3 2.9493(5) .
Mo1 Mo2 3.0718(5) 11_455
Mo1 Mo2 3.0718(5) 12_545
Mo2 P 2.4357(6) 11
Mo2 P 2.4357(6) 10
Mo2 Mo2 2.7644(5) 10_554
Mo2 Mo2 2.7644(5) 10
Mo2 Mo3 2.7932(4) 11
Mo2 Mo3 2.7932(4) 10_554
Mo2 Mo1 2.8429(7) 10
Mo2 Mo1 2.8441(7) 10_554
Mo2 Mo1 3.0718(5) 11
Mo2 Mo1 3.0718(6) 12
Mo2 Mo3 3.1831(4) 4_556
Mo3 P 2.4882(11) 11
Mo3 P 2.4882(11) 12_545
Mo3 P 2.4915(4) .
Mo3 P 2.4915(4) 1_556
Mo3 Mo2 2.7932(4) 12_545
Mo3 Mo2 2.7932(4) 10
Mo3 Mo3 2.8399(9) 2_655
Mo3 Mo1 2.9493(5) 3_556
Mo3 Mo3 3.1388(5) 11_556
Mo3 Mo3 3.1388(5) 12_546
Mo3 Mo3 3.1388(5) 12_545
P Mo2 2.4357(6) 12_545
P Mo2 2.4357(6) 10_554
P Mo3 2.4882(11) 11
P Mo3 2.4882(11) 12_545
P Mo3 2.4915(4) 1_554
P Mo1 2.5021(10) 3
